data_2016727
loop_
_publ_author_name
'Michta, Anna'
'Che\/lmecka, El\.zbieta'
'Nowak, Maria'
'Kusz, Joachim'

_publ_section_title
;
 Thioacetanilide at 120K
;
_journal_coeditor_code SK3238
_journal_issue 8
_journal_name_full 'Acta Crystallographica Section C'
_journal_page_first o411
_journal_page_last o413
_journal_paper_doi 10.1107/S0108270108017940
_journal_volume 64
_journal_year 2008
_chemical_formula_iupac 'C8 H9 N S'
_chemical_formula_moiety 'C8 H9 N S'
_chemical_formula_sum 'C8 H9 N S'
_chemical_formula_weight 151.22
_chemical_melting_point 350
_chemical_name_common thioacetanilide
_chemical_name_systematic
;
N-phenylthioacetamide
;
_space_group_IT_number 14
_symmetry_cell_setting monoclinic
_symmetry_space_group_name_Hall '-P 2yn'
_symmetry_space_group_name_H-M 'P 1 21/n 1'
_atom_sites_solution_hydrogens geom
_atom_sites_solution_primary direct
_atom_sites_solution_secondary difmap
_audit_creation_method SHELXL97
_cell_angle_alpha 90.00
_cell_angle_beta 94.050(4)
_cell_angle_gamma 90.00
_cell_formula_units_Z 16
_cell_length_a 9.8858(4)
_cell_length_b 10.5330(4)
_cell_length_c 30.3073(13)
_cell_measurement_reflns_used 10000
_cell_measurement_temperature 120(2)
_cell_measurement_theta_max 32.8541
_cell_measurement_theta_min 2.8674
_cell_volume 3147.9(2)
_computing_cell_refinement 'CrysAlis RED (Oxford Diffraction, 2006)'
_computing_data_collection 'CrysAlis CCD (Oxford Diffraction, 2006)'
_computing_data_reduction 'CrysAlis RED (Oxford Diffraction, 2006)'
_computing_molecular_graphics
;
PLATON (Spek, 2003) and Mercury (Macrae <i>et al.</i>,  2006)
;
_computing_publication_material 'publCIF (Westrip, 2008)'
_computing_structure_refinement 'SHELXL97 (Sheldrick, 2008)'
_computing_structure_solution 'SHELXS97 (Sheldrick, 2008)'
_diffrn_ambient_temperature 120(2)
_diffrn_detector_area_resol_mean 16.0328
_diffrn_measured_fraction_theta_full 0.995
_diffrn_measured_fraction_theta_max 0.995
_diffrn_measurement_device_type 'Oxford Diffraction KM4 CCD with Sapphire3 detector'
_diffrn_measurement_method \e
_diffrn_radiation_monochromator graphite
_diffrn_radiation_source 'fine-focus sealed tube'
_diffrn_radiation_type MoK\a
_diffrn_radiation_wavelength 0.71073
_diffrn_reflns_av_R_equivalents 0.0245
_diffrn_reflns_av_sigmaI/netI 0.0350
_diffrn_reflns_limit_h_max 11
_diffrn_reflns_limit_h_min -6
_diffrn_reflns_limit_k_max 12
_diffrn_reflns_limit_k_min -12
_diffrn_reflns_limit_l_max 36
_diffrn_reflns_limit_l_min -36
_diffrn_reflns_number 19399
_diffrn_reflns_theta_full 25.00
_diffrn_reflns_theta_max 25.06
_diffrn_reflns_theta_min 2.87
_exptl_absorpt_coefficient_mu 0.330
_exptl_absorpt_correction_type none
_exptl_crystal_colour yellow
_exptl_crystal_density_diffrn 1.276
_exptl_crystal_density_method 'not measured'
_exptl_crystal_description needle
_exptl_crystal_F_000 1280
_exptl_crystal_size_max 0.3
_exptl_crystal_size_mid 0.12
_exptl_crystal_size_min 0.06
_refine_diff_density_max 0.230
_refine_diff_density_min -0.393
_refine_ls_extinction_method none
_refine_ls_goodness_of_fit_ref 0.999
_refine_ls_hydrogen_treatment mixed
_refine_ls_matrix_type full
_refine_ls_number_parameters 381
_refine_ls_number_reflns 5572
_refine_ls_number_restraints 0
_refine_ls_restrained_S_all 0.999
_refine_ls_R_factor_all 0.0504
_refine_ls_R_factor_gt 0.0329
_refine_ls_shift/su_max 0.001
_refine_ls_shift/su_mean 0.000
_refine_ls_structure_factor_coef Fsqd
_refine_ls_weighting_details 'calc w = 1/[\s^2^(Fo^2^)+(0.0544P)^2^] where P=(Fo^2^+2Fc^2^)/3'
_refine_ls_weighting_scheme calc
_refine_ls_wR_factor_gt 0.0907
_refine_ls_wR_factor_ref 0.0935
_reflns_number_gt 3903
_reflns_number_total 5572
_reflns_threshold_expression I>2\s(I)
_cod_data_source_file sk3238.cif
_cod_data_source_block I
_cod_original_sg_symbol_H-M 'P 21/n'
_cod_database_code 2016727
_cod_database_fobs_code 2016727

loop_
_symmetry_equiv_pos_as_xyz
'x, y, z'
'-x+1/2, y+1/2, -z+1/2'
'-x, -y, -z'
'x-1/2, -y-1/2, z-1/2'

loop_
_atom_site_type_symbol
_atom_site_label
_atom_site_fract_x
_atom_site_fract_y
_atom_site_fract_z
_atom_site_U_iso_or_equiv
_atom_site_adp_type
_atom_site_calc_flag
_atom_site_refinement_flags
_atom_site_occupancy
S S41 0.63020(5) 0.89094(5) -0.001632(17) 0.02050(14) Uani d . 1
H H41N 0.944(2) 0.756(2) 0.0141(8) 0.039(7) Uiso d . 1
S S11 0.63255(5) 0.39037(5) 0.248576(17) 0.02101(14) Uani d . 1
N N11 0.87765(17) 0.28578(17) 0.26086(6) 0.0181(4) Uani d . 1
C C11 0.9249(2) 0.35763(18) 0.29896(6) 0.0178(4) Uani d . 1
C C12 1.0563(2) 0.40594(18) 0.30056(7) 0.0213(5) Uani d . 1
H H12 1.1100 0.3953 0.2760 0.026 Uiso calc R 1
C C13 1.1087(2) 0.4694(2) 0.33796(7) 0.0249(5) Uani d . 1
H H13 1.1986 0.5016 0.3392 0.030 Uiso calc R 1
C C14 1.0298(2) 0.4862(2) 0.37360(7) 0.0257(5) Uani d . 1
H H14 1.0655 0.5300 0.3992 0.031 Uiso calc R 1
C C15 0.8987(2) 0.4388(2) 0.37171(7) 0.0248(5) Uani d . 1
H H15 0.8445 0.4513 0.3960 0.030 Uiso calc R 1
C C16 0.8460(2) 0.3735(2) 0.33479(7) 0.0220(5) Uani d . 1
H H16 0.7567 0.3398 0.3339 0.026 Uiso calc R 1
C C17 0.75708(19) 0.28934(18) 0.23844(6) 0.0178(4) Uani d . 1
C C18 0.7407(2) 0.19660(19) 0.20075(7) 0.0233(5) Uani d . 1
H H118 0.6482 0.1625 0.1989 0.035 Uiso calc R 1
H H218 0.8057 0.1270 0.2058 0.035 Uiso calc R 1
H H318 0.7574 0.2399 0.1730 0.035 Uiso calc R 1
H H11N 0.933(2) 0.234(2) 0.2516(7) 0.032(7) Uiso d . 1
S S21 0.13246(5) 0.08707(5) 0.242693(17) 0.01909(13) Uani d . 1
N N21 0.37322(17) 0.19453(17) 0.26196(5) 0.0182(4) Uani d . 1
C C21 0.4090(2) 0.12174(19) 0.30094(7) 0.0189(4) Uani d . 1
C C22 0.5372(2) 0.0676(2) 0.30543(7) 0.0239(5) Uani d . 1
H H22 0.5971 0.0751 0.2824 0.029 Uiso calc R 1
C C23 0.5771(2) 0.0021(2) 0.34407(7) 0.0282(5) Uani d . 1
H H23 0.6644 -0.0357 0.3473 0.034 Uiso calc R 1
C C24 0.4913(2) -0.0084(2) 0.37770(7) 0.0286(5) Uani d . 1
H H24 0.5195 -0.0525 0.4041 0.034 Uiso calc R 1
C C25 0.3632(2) 0.0460(2) 0.37278(7) 0.0254(5) Uani d . 1
H H25 0.3033 0.0374 0.3958 0.031 Uiso calc R 1
C C26 0.3217(2) 0.11249(19) 0.33477(6) 0.0209(5) Uani d . 1
H H26 0.2347 0.1512 0.3319 0.025 Uiso calc R 1
C C27 0.2593(2) 0.18918(18) 0.23598(7) 0.0186(4) Uani d . 1
C C28 0.2533(2) 0.28128(19) 0.19788(7) 0.0231(5) Uani d . 1
H H128 0.3122 0.3541 0.2055 0.035 Uiso calc R 1
H H228 0.1598 0.3107 0.1918 0.035 Uiso calc R 1
H H328 0.2841 0.2390 0.1716 0.035 Uiso calc R 1
H H21N 0.432(2) 0.245(2) 0.2530(7) 0.025(6) Uiso d . 1
S S31 0.12939(5) 0.60924(5) 0.000385(17) 0.02044(14) Uani d . 1
N N31 0.37382(17) 0.68827(16) -0.01835(6) 0.0185(4) Uani d . 1
C C31 0.3899(2) 0.60325(19) -0.05435(7) 0.0184(4) Uani d . 1
C C32 0.4317(2) 0.6530(2) -0.09354(7) 0.0241(5) Uani d . 1
H H32 0.4421 0.7421 -0.0969 0.029 Uiso calc R 1
C C33 0.4580(2) 0.5711(2) -0.12787(7) 0.0285(5) Uani d . 1
H H33 0.4873 0.6045 -0.1547 0.034 Uiso calc R 1
C C34 0.4421(2) 0.4421(2) -0.12328(7) 0.0291(5) Uani d . 1
H H34 0.4605 0.3867 -0.1469 0.035 Uiso calc R 1
C C35 0.3992(2) 0.3932(2) -0.08414(7) 0.0280(5) Uani d . 1
H H35 0.3871 0.3042 -0.0811 0.034 Uiso calc R 1
C C36 0.3740(2) 0.4733(2) -0.04953(7) 0.0228(5) Uani d . 1
H H36 0.3458 0.4395 -0.0226 0.027 Uiso calc R 1
C C37 0.27183(19) 0.69516(19) 0.00769(6) 0.0176(4) Uani d . 1
C C38 0.2937(2) 0.78651(19) 0.04564(7) 0.0223(5) Uani d . 1
H H138 0.2072 0.8262 0.0516 0.033 Uiso calc R 1
H H238 0.3583 0.8522 0.0381 0.033 Uiso calc R 1
H H338 0.3298 0.7406 0.0720 0.033 Uiso calc R 1
H H31N 0.441(2) 0.739(2) -0.0123(7) 0.022(6) Uiso d . 1
N N41 0.88224(17) 0.81196(17) 0.01892(6) 0.0193(4) Uani d . 1
C C41 0.90954(19) 0.89769(18) 0.05500(6) 0.0178(4) Uani d . 1
C C42 0.9598(2) 0.8488(2) 0.09555(7) 0.0230(5) Uani d . 1
H H42 0.9700 0.7597 0.0994 0.028 Uiso calc R 1
C C43 0.9947(2) 0.9306(2) 0.13022(7) 0.0264(5) Uani d . 1
H H43 1.0296 0.8977 0.1579 0.032 Uiso calc R 1
C C44 0.9788(2) 1.0602(2) 0.12461(7) 0.0259(5) Uani d . 1
H H44 1.0026 1.1163 0.1485 0.031 Uiso calc R 1
C C45 0.9282(2) 1.1081(2) 0.08421(7) 0.0258(5) Uani d . 1
H H45 0.9164 1.1971 0.0805 0.031 Uiso calc R 1
C C46 0.89463(19) 1.02708(19) 0.04915(7) 0.0210(5) Uani d . 1
H H46 0.8616 1.0602 0.0213 0.025 Uiso calc R 1
C C47 0.77047(19) 0.80441(18) -0.00803(6) 0.0171(4) Uani d . 1
C C48 0.7781(2) 0.7140(2) -0.04585(7) 0.0232(5) Uani d . 1
H H148 0.6888 0.6756 -0.0528 0.035 Uiso calc R 1
H H248 0.8444 0.6473 -0.0378 0.035 Uiso calc R 1
H H348 0.8061 0.7600 -0.0718 0.035 Uiso calc R 1

loop_
_atom_site_aniso_label
_atom_site_aniso_U_11
_atom_site_aniso_U_22
_atom_site_aniso_U_33
_atom_site_aniso_U_12
_atom_site_aniso_U_13
_atom_site_aniso_U_23
S41 0.0142(3) 0.0188(3) 0.0283(3) 0.0007(2) 0.0004(2) -0.0011(2)
S11 0.0158(3) 0.0192(3) 0.0278(3) 0.0018(2) 0.0001(2) -0.0042(2)
N11 0.0159(9) 0.0170(9) 0.0217(10) 0.0040(8) 0.0037(7) -0.0017(7)
C11 0.0197(11) 0.0144(10) 0.0192(11) 0.0035(8) 0.0013(8) 0.0019(8)
C12 0.0200(11) 0.0220(12) 0.0221(12) 0.0025(9) 0.0031(9) 0.0022(9)
C13 0.0238(11) 0.0217(12) 0.0285(13) -0.0024(9) -0.0024(9) 0.0020(9)
C14 0.0353(13) 0.0203(12) 0.0204(12) 0.0031(10) -0.0052(10) 0.0011(9)
C15 0.0311(13) 0.0256(12) 0.0182(11) 0.0075(10) 0.0048(9) 0.0037(9)
C16 0.0196(11) 0.0240(11) 0.0228(12) 0.0022(9) 0.0034(9) 0.0042(9)
C17 0.0184(11) 0.0178(11) 0.0178(11) -0.0010(9) 0.0040(8) 0.0034(8)
C18 0.0240(11) 0.0203(11) 0.0254(12) 0.0018(9) 0.0002(9) -0.0035(9)
S21 0.0148(3) 0.0183(3) 0.0239(3) -0.0016(2) -0.0011(2) 0.0011(2)
N21 0.0153(9) 0.0194(10) 0.0199(10) -0.0034(8) 0.0022(7) 0.0044(7)
C21 0.0198(11) 0.0163(10) 0.0202(11) -0.0017(9) -0.0023(8) -0.0001(9)
C22 0.0183(11) 0.0253(12) 0.0280(12) -0.0010(9) 0.0006(9) -0.0011(10)
C23 0.0264(12) 0.0232(12) 0.0336(14) 0.0024(10) -0.0083(10) 0.0000(10)
C24 0.0384(14) 0.0219(12) 0.0237(13) -0.0017(10) -0.0091(10) 0.0015(9)
C25 0.0340(13) 0.0240(12) 0.0182(11) -0.0037(10) 0.0014(9) -0.0017(9)
C26 0.0225(11) 0.0207(11) 0.0193(11) 0.0001(9) -0.0002(9) -0.0021(9)
C27 0.0202(11) 0.0162(10) 0.0196(11) 0.0031(9) 0.0027(9) -0.0032(9)
C28 0.0265(12) 0.0203(11) 0.0220(12) -0.0023(9) -0.0013(9) 0.0028(9)
S31 0.0139(3) 0.0201(3) 0.0273(3) -0.0014(2) 0.0013(2) -0.0027(2)
N31 0.0142(9) 0.0192(10) 0.0223(10) -0.0040(8) 0.0016(7) -0.0016(7)
C31 0.0126(10) 0.0225(12) 0.0197(11) 0.0006(8) -0.0012(8) -0.0020(9)
C32 0.0203(11) 0.0259(12) 0.0261(12) -0.0061(9) 0.0018(9) 0.0033(9)
C33 0.0232(12) 0.0427(14) 0.0196(12) -0.0053(10) 0.0019(9) 0.0005(10)
C34 0.0220(12) 0.0382(14) 0.0273(13) 0.0024(10) 0.0024(10) -0.0084(11)
C35 0.0282(12) 0.0217(12) 0.0340(13) 0.0042(10) 0.0022(10) -0.0034(10)
C36 0.0229(11) 0.0237(12) 0.0222(12) 0.0029(9) 0.0046(9) 0.0025(9)
C37 0.0183(11) 0.0160(10) 0.0181(11) 0.0032(8) -0.0006(8) 0.0048(8)
C38 0.0208(11) 0.0221(12) 0.0240(12) -0.0023(9) 0.0016(9) -0.0024(9)
N41 0.0165(9) 0.0191(9) 0.0223(10) 0.0033(8) 0.0005(7) -0.0027(8)
C41 0.0125(10) 0.0222(11) 0.0191(11) -0.0004(8) 0.0029(8) -0.0023(8)
C42 0.0194(11) 0.0242(12) 0.0254(12) 0.0029(9) 0.0013(9) 0.0037(9)
C43 0.0201(11) 0.0401(14) 0.0186(11) 0.0011(10) -0.0004(9) 0.0024(10)
C44 0.0214(11) 0.0353(13) 0.0213(12) -0.0058(10) 0.0028(9) -0.0091(10)
C45 0.0247(12) 0.0218(12) 0.0311(13) -0.0035(9) 0.0030(10) -0.0025(10)
C46 0.0185(11) 0.0250(12) 0.0194(11) -0.0019(9) -0.0003(9) 0.0033(9)
C47 0.0175(10) 0.0144(10) 0.0199(11) -0.0007(8) 0.0039(8) 0.0020(8)
C48 0.0183(11) 0.0251(12) 0.0261(12) -0.0002(9) 0.0009(9) -0.0050(9)

loop_
_atom_type_symbol
_atom_type_description
_atom_type_scat_dispersion_real
_atom_type_scat_dispersion_imag
_atom_type_scat_source
C C 0.0033 0.0016 'International Tables Vol C Tables 4.2.6.8 and 6.1.1.4'
H H 0.0000 0.0000 'International Tables Vol C Tables 4.2.6.8 and 6.1.1.4'
N N 0.0061 0.0033 'International Tables Vol C Tables 4.2.6.8 and 6.1.1.4'
S S 0.1246 0.1234 'International Tables Vol C Tables 4.2.6.8 and 6.1.1.4'

loop_
_geom_angle_atom_site_label_1
_geom_angle_atom_site_label_2
_geom_angle_atom_site_label_3
_geom_angle
C17 N11 C11 128.83(18)
C17 N11 H11N 115.9(16)
C11 N11 H11N 115.3(16)
C16 C11 C12 120.14(19)
C16 C11 N11 121.60(18)
C12 C11 N11 118.16(18)
C13 C12 C11 119.91(19)
C13 C12 H12 120.0
C11 C12 H12 120.0
C12 C13 C14 120.0(2)
C12 C13 H13 120.0
C14 C13 H13 120.0
C15 C14 C13 119.8(2)
C15 C14 H14 120.1
C13 C14 H14 120.1
C16 C15 C14 120.7(2)
C16 C15 H15 119.7
C14 C15 H15 119.7
C15 C16 C11 119.38(19)
C15 C16 H16 120.3
C11 C16 H16 120.3
N11 C17 C18 114.50(17)
N11 C17 S11 124.67(16)
C18 C17 S11 120.79(15)
C17 C18 H118 109.5
C17 C18 H218 109.5
H118 C18 H218 109.5
C17 C18 H318 109.5
H118 C18 H318 109.5
H218 C18 H318 109.5
C27 N21 C21 128.00(18)
C27 N21 H21N 114.2(15)
C21 N21 H21N 117.8(15)
C22 C21 C26 120.63(19)
C22 C21 N21 118.13(18)
C26 C21 N21 121.10(18)
C21 C22 C23 119.2(2)
C21 C22 H22 120.4
C23 C22 H22 120.4
C24 C23 C22 120.7(2)
C24 C23 H23 119.6
C22 C23 H23 119.6
C23 C24 C25 119.5(2)
C23 C24 H24 120.2
C25 C24 H24 120.2
C26 C25 C24 120.8(2)
C26 C25 H25 119.6
C24 C25 H25 119.6
C25 C26 C21 119.07(19)
C25 C26 H26 120.5
C21 C26 H26 120.5
N21 C27 C28 114.38(17)
N21 C27 S21 124.44(16)
C28 C27 S21 121.15(15)
C27 C28 H128 109.5
C27 C28 H228 109.5
H128 C28 H228 109.5
C27 C28 H328 109.5
H128 C28 H328 109.5
H228 C28 H328 109.5
C37 N31 C31 128.26(18)
C37 N31 H31N 116.6(14)
C31 N31 H31N 115.1(14)
C36 C31 C32 120.39(19)
C36 C31 N31 121.24(18)
C32 C31 N31 118.21(18)
C31 C32 C33 119.3(2)
C31 C32 H32 120.4
C33 C32 H32 120.4
C34 C33 C32 120.6(2)
C34 C33 H33 119.7
C32 C33 H33 119.7
C33 C34 C35 119.9(2)
C33 C34 H34 120.1
C35 C34 H34 120.1
C36 C35 C34 120.3(2)
C36 C35 H35 119.9
C34 C35 H35 119.9
C35 C36 C31 119.7(2)
C35 C36 H36 120.2
C31 C36 H36 120.2
N31 C37 C38 114.61(17)
N31 C37 S31 124.00(16)
C38 C37 S31 121.39(15)
C37 C38 H138 109.5
C37 C38 H238 109.5
H138 C38 H238 109.5
C37 C38 H338 109.5
H138 C38 H338 109.5
H238 C38 H338 109.5
C47 N41 C41 127.73(18)
C47 N41 H41N 114.8(16)
C41 N41 H41N 117.5(16)
C46 C41 C42 120.47(19)
C46 C41 N41 120.84(18)
C42 C41 N41 118.57(18)
C43 C42 C41 119.7(2)
C43 C42 H42 120.2
C41 C42 H42 120.2
C42 C43 C44 120.1(2)
C42 C43 H43 120.0
C44 C43 H43 120.0
C43 C44 C45 119.9(2)
C43 C44 H44 120.0
C45 C44 H44 120.0
C46 C45 C44 120.4(2)
C46 C45 H45 119.8
C44 C45 H45 119.8
C41 C46 C45 119.48(19)
C41 C46 H46 120.3
C45 C46 H46 120.3
N41 C47 C48 115.11(17)
N41 C47 S41 123.57(16)
C48 C47 S41 121.31(15)
C47 C48 H148 109.5
C47 C48 H248 109.5
H148 C48 H248 109.5
C47 C48 H348 109.5
H148 C48 H348 109.5
H248 C48 H348 109.5

loop_
_geom_bond_atom_site_label_1
_geom_bond_atom_site_label_2
_geom_bond_distance
S41 C47 1.682(2)
S11 C17 1.672(2)
N11 C17 1.330(3)
N11 C11 1.431(3)
N11 H11N 0.84(2)
C11 C16 1.392(3)
C11 C12 1.393(3)
C12 C13 1.385(3)
C12 H12 0.9500
C13 C14 1.388(3)
C13 H13 0.9500
C14 C15 1.386(3)
C14 H14 0.9500
C15 C16 1.384(3)
C15 H15 0.9500
C16 H16 0.9500
C17 C18 1.503(3)
C18 H118 0.9800
C18 H218 0.9800
C18 H318 0.9800
S21 C27 1.675(2)
N21 C27 1.329(2)
N21 C21 1.432(2)
N21 H21N 0.85(2)
C21 C22 1.388(3)
C21 C26 1.389(3)
C22 C23 1.392(3)
C22 H22 0.9500
C23 C24 1.375(3)
C23 H23 0.9500
C24 C25 1.388(3)
C24 H24 0.9500
C25 C26 1.386(3)
C25 H25 0.9500
C26 H26 0.9500
C27 C28 1.506(3)
C28 H128 0.9800
C28 H228 0.9800
C28 H328 0.9800
S31 C37 1.675(2)
N31 C37 1.326(2)
N31 C31 1.429(3)
N31 H31N 0.86(2)
C31 C36 1.387(3)
C31 C32 1.388(3)
C32 C33 1.390(3)
C32 H32 0.9500
C33 C34 1.376(3)
C33 H33 0.9500
C34 C35 1.387(3)
C34 H34 0.9500
C35 C36 1.383(3)
C35 H35 0.9500
C36 H36 0.9500
C37 C38 1.503(3)
C38 H138 0.9800
C38 H238 0.9800
C38 H338 0.9800
N41 C47 1.329(2)
N41 C41 1.429(3)
N41 H41N 0.87(2)
C41 C46 1.381(3)
C41 C42 1.391(3)
C42 C43 1.384(3)
C42 H42 0.9500
C43 C44 1.384(3)
C43 H43 0.9500
C44 C45 1.385(3)
C44 H44 0.9500
C45 C46 1.385(3)
C45 H45 0.9500
C46 H46 0.9500
C47 C48 1.496(3)
C48 H148 0.9800
C48 H248 0.9800
C48 H348 0.9800

loop_
_geom_hbond_atom_site_label_D
_geom_hbond_atom_site_label_H
_geom_hbond_atom_site_label_A
_geom_hbond_site_symmetry_A
_geom_hbond_distance_DH
_geom_hbond_distance_HA
_geom_hbond_distance_DA
_geom_hbond_angle_DHA
N11 H11N S21 1_655 0.84(2) 2.53(2) 3.3504(18) 166(2)
N21 H21N S11 . 0.85(2) 2.51(2) 3.3375(18) 164.0(19)
N31 H31N S41 . 0.86(2) 2.47(2) 3.3251(18) 174.8(19)
N41 H41N S31 1_655 0.87(2) 2.45(2) 3.3224(18) 176(2)

loop_
_cod_related_entry_id
_cod_related_entry_database
_cod_related_entry_code
1 ChemSpider 717112
